data_4063529
loop_
_publ_author_name
'Hollmann, Dirk'
'Jiao, Haijun'
'Spannenberg, Anke'
'B\"ahn, Sebastian'
'Tillack, Annegret'
'Parton, Rudy'
'Altink, Rinke'
'Beller, Matthias'

_publ_section_title
;
 Deactivation of the Shvo Catalyst by Ammonia: Synthesis,
 Characterization, and Modeling
;
_journal_issue 2
_journal_name_full Organometallics
_journal_page_first 473
_journal_page_last 479
_journal_paper_doi 10.1021/om8009415
_journal_volume 28
_journal_year 2009
_chemical_formula_sum 'C31 H23 N O3 Ru'
_chemical_formula_weight 558.57
_chemical_name_systematic
; 
 ? 
;
_space_group_IT_number 14
_symmetry_cell_setting monoclinic
_symmetry_space_group_name_Hall '-P 2ybc'
_symmetry_space_group_name_H-M 'P 1 21/c 1'
_atom_sites_solution_hydrogens geom
_atom_sites_solution_primary direct
_atom_sites_solution_secondary difmap
_audit_creation_method SHELXL-97
_cell_angle_alpha 90.00
_cell_angle_beta 101.79(3)
_cell_angle_gamma 90.00
_cell_formula_units_Z 4
_cell_length_a 12.656(3)
_cell_length_b 8.7670(18)
_cell_length_c 22.359(5)
_cell_measurement_reflns_used all
_cell_measurement_temperature 200(2)
_cell_volume 2428.5(10)
_computing_data_collection STOE-X-AREA
_computing_molecular_graphics XP
_computing_structure_refinement 'SHELXL-97 (Sheldrick, 1997)'
_computing_structure_solution 'SHELXS-97 (Sheldrick, 1990)'
_diffrn_ambient_temperature 200(2)
_diffrn_measured_fraction_theta_full 1.000
_diffrn_measured_fraction_theta_max 1.000
_diffrn_measurement_device_type 'STOE-IPDS II'
_diffrn_radiation_monochromator graphite
_diffrn_radiation_source 'fine-focus sealed tube'
_diffrn_radiation_type MoK\a
_diffrn_radiation_wavelength 0.71073
_diffrn_reflns_av_R_equivalents 0.0344
_diffrn_reflns_av_sigmaI/netI 0.0183
_diffrn_reflns_limit_h_max 16
_diffrn_reflns_limit_h_min -16
_diffrn_reflns_limit_k_max 11
_diffrn_reflns_limit_k_min -11
_diffrn_reflns_limit_l_max 29
_diffrn_reflns_limit_l_min -29
_diffrn_reflns_number 38827
_diffrn_reflns_theta_full 27.50
_diffrn_reflns_theta_max 27.50
_diffrn_reflns_theta_min 1.86
_exptl_absorpt_coefficient_mu 0.680
_exptl_absorpt_correction_type none
_exptl_crystal_colour yellow
_exptl_crystal_density_diffrn 1.528
_exptl_crystal_density_method 'not measured'
_exptl_crystal_description prism
_exptl_crystal_F_000 1136
_exptl_crystal_size_max 0.4
_exptl_crystal_size_mid 0.3
_exptl_crystal_size_min 0.2
_refine_diff_density_max 0.344
_refine_diff_density_min -0.457
_refine_diff_density_rms 0.052
_refine_ls_extinction_method none
_refine_ls_goodness_of_fit_ref 1.034
_refine_ls_hydrogen_treatment mixed
_refine_ls_matrix_type full
_refine_ls_number_parameters 337
_refine_ls_number_reflns 5572
_refine_ls_number_restraints 0
_refine_ls_restrained_S_all 1.034
_refine_ls_R_factor_all 0.0224
_refine_ls_R_factor_gt 0.0182
_refine_ls_shift/su_max 0.002
_refine_ls_shift/su_mean 0.000
_refine_ls_structure_factor_coef Fsqd
_refine_ls_weighting_details 'calc w=1/[\s^2^(Fo^2^)+(0.0311P)^2^+0.1951P] where P=(Fo^2^+2Fc^2^)/3'
_refine_ls_weighting_scheme calc
_refine_ls_wR_factor_gt 0.0471
_refine_ls_wR_factor_ref 0.0479
_reflns_number_gt 4907
_reflns_number_total 5572
_reflns_threshold_expression >2sigma(I)
_cod_data_source_file om8009415_si_002.cif
_cod_data_source_block compound_6
_cod_original_cell_volume 2428.6(8)
_cod_original_sg_symbol_H-M P2(1)/c
_cod_database_code 4063529

loop_
_symmetry_equiv_pos_as_xyz
'x, y, z'
'-x, y+1/2, -z+1/2'
'-x, -y, -z'
'x, -y-1/2, z-1/2'

loop_
_atom_site_label
_atom_site_type_symbol
_atom_site_fract_x
_atom_site_fract_y
_atom_site_fract_z
_atom_site_U_iso_or_equiv
_atom_site_adp_type
_atom_site_occupancy
_atom_site_symmetry_multiplicity
_atom_site_calc_flag
_atom_site_refinement_flags
_atom_site_disorder_assembly
_atom_site_disorder_group
C30 C 0.21192(11) 0.49462(16) 0.34982(7) 0.0247(3) Uani 1 1 d . . .
C31 C 0.16890(12) 0.52967(16) 0.22980(7) 0.0263(3) Uani 1 1 d . . .
N1 N 0.02168(10) 0.69997(15) 0.29803(6) 0.0228(2) Uani 1 1 d . . .
H1 H 0.0054(15) 0.794(2) 0.2938(9) 0.031(5) Uiso 1 1 d . . .
H2 H -0.0203(16) 0.650(2) 0.2694(10) 0.035(5) Uiso 1 1 d . . .
H3 H 0.0058(16) 0.678(2) 0.3321(10) 0.037(5) Uiso 1 1 d . . .
C1 C 0.17808(10) 0.94113(14) 0.30199(6) 0.0181(2) Uani 1 1 d . . .
C2 C 0.24155(10) 0.86735(14) 0.35709(6) 0.0176(2) Uani 1 1 d . . .
C3 C 0.33394(10) 0.79486(14) 0.34057(6) 0.0177(2) Uani 1 1 d . . .
C4 C 0.32200(10) 0.80280(14) 0.27505(6) 0.0179(2) Uani 1 1 d . . .
C5 C 0.22088(10) 0.87948(14) 0.25093(6) 0.0182(2) Uani 1 1 d . . .
C6 C 0.17568(10) 0.92959(15) 0.18752(6) 0.0192(2) Uani 1 1 d . . .
C7 C 0.22605(12) 1.04651(16) 0.16174(7) 0.0260(3) Uani 1 1 d . . .
H7 H 0.2945 1.0829 0.1824 0.031 Uiso 1 1 calc R . .
C8 C 0.17732(14) 1.11058(19) 0.10609(7) 0.0319(3) Uani 1 1 d . . .
H8 H 0.2119 1.1916 0.0894 0.038 Uiso 1 1 calc R . .
C9 C 0.07868(13) 1.05669(19) 0.07499(7) 0.0316(3) Uani 1 1 d . . .
H9 H 0.0446 1.1021 0.0374 0.038 Uiso 1 1 calc R . .
C10 C 0.02977(12) 0.93629(19) 0.09882(7) 0.0297(3) Uani 1 1 d . . .
H10 H -0.0367 0.8966 0.0767 0.036 Uiso 1 1 calc R . .
C11 C 0.07733(11) 0.87320(17) 0.15484(6) 0.0242(3) Uani 1 1 d . . .
H11 H 0.0429 0.7913 0.1710 0.029 Uiso 1 1 calc R . .
C12 C 0.40360(10) 0.76178(14) 0.23866(6) 0.0196(2) Uani 1 1 d . . .
C13 C 0.51239(11) 0.79667(16) 0.25983(7) 0.0250(3) Uani 1 1 d . . .
H13 H 0.5350 0.8442 0.2985 0.030 Uiso 1 1 calc R . .
C14 C 0.58789(12) 0.76222(18) 0.22458(8) 0.0304(3) Uani 1 1 d . . .
H14 H 0.6618 0.7861 0.2395 0.036 Uiso 1 1 calc R . .
C15 C 0.55671(13) 0.69384(17) 0.16819(8) 0.0314(3) Uani 1 1 d . . .
H15 H 0.6090 0.6691 0.1447 0.038 Uiso 1 1 calc R . .
C16 C 0.44867(13) 0.66151(17) 0.14601(7) 0.0296(3) Uani 1 1 d . . .
H16 H 0.4264 0.6162 0.1069 0.036 Uiso 1 1 calc R . .
C17 C 0.37296(11) 0.69540(16) 0.18104(7) 0.0241(3) Uani 1 1 d . . .
H17 H 0.2990 0.6730 0.1655 0.029 Uiso 1 1 calc R . .
C18 C 0.42938(10) 0.73792(15) 0.38522(6) 0.0188(2) Uani 1 1 d . . .
C19 C 0.47818(11) 0.83319(17) 0.43262(7) 0.0259(3) Uani 1 1 d . . .
H19 H 0.4502 0.9327 0.4359 0.031 Uiso 1 1 calc R . .
C20 C 0.56732(13) 0.7841(2) 0.47523(7) 0.0350(4) Uani 1 1 d . . .
H20 H 0.6007 0.8506 0.5071 0.042 Uiso 1 1 calc R . .
C21 C 0.60740(13) 0.6391(2) 0.47132(8) 0.0373(4) Uani 1 1 d . . .
H21 H 0.6677 0.6050 0.5008 0.045 Uiso 1 1 calc R . .
C22 C 0.55984(13) 0.54341(19) 0.42451(8) 0.0341(3) Uani 1 1 d . . .
H22 H 0.5876 0.4435 0.4218 0.041 Uiso 1 1 calc R . .
C23 C 0.47163(11) 0.59243(16) 0.38134(7) 0.0256(3) Uani 1 1 d . . .
H23 H 0.4398 0.5264 0.3489 0.031 Uiso 1 1 calc R . .
C24 C 0.21716(10) 0.88688(15) 0.41879(6) 0.0196(2) Uani 1 1 d . . .
C25 C 0.23729(12) 0.77214(18) 0.46297(7) 0.0267(3) Uani 1 1 d . . .
H25 H 0.2701 0.6796 0.4542 0.032 Uiso 1 1 calc R . .
C26 C 0.21003(14) 0.7915(2) 0.51939(7) 0.0347(3) Uani 1 1 d . . .
H26 H 0.2242 0.7122 0.5489 0.042 Uiso 1 1 calc R . .
C27 C 0.16240(14) 0.9252(2) 0.53297(7) 0.0409(4) Uani 1 1 d . . .
H27 H 0.1435 0.9381 0.5716 0.049 Uiso 1 1 calc R . .
C28 C 0.14249(15) 1.0396(2) 0.48997(8) 0.0407(4) Uani 1 1 d . . .
H28 H 0.1096 1.1317 0.4991 0.049 Uiso 1 1 calc R . .
C29 C 0.17007(13) 1.02163(17) 0.43328(7) 0.0290(3) Uani 1 1 d . . .
H29 H 0.1566 1.1020 0.4042 0.035 Uiso 1 1 calc R . .
O1 O 0.09502(8) 1.02059(11) 0.29833(4) 0.0240(2) Uani 1 1 d . . .
O2 O 0.23059(10) 0.39092(14) 0.38087(6) 0.0398(3) Uani 1 1 d . . .
O3 O 0.16241(11) 0.44968(14) 0.18928(6) 0.0417(3) Uani 1 1 d . . .
Ru1 Ru 0.189943(8) 0.665488(11) 0.297094(5) 0.01624(4) Uani 1 1 d . . .

loop_
_atom_site_aniso_label
_atom_site_aniso_U_11
_atom_site_aniso_U_22
_atom_site_aniso_U_33
_atom_site_aniso_U_23
_atom_site_aniso_U_13
_atom_site_aniso_U_12
C30 0.0223(6) 0.0244(6) 0.0269(7) -0.0009(6) 0.0036(5) -0.0026(5)
C31 0.0285(7) 0.0237(7) 0.0282(7) -0.0020(6) 0.0098(6) -0.0053(5)
N1 0.0189(5) 0.0239(6) 0.0253(7) -0.0019(5) 0.0040(5) -0.0019(4)
C1 0.0196(6) 0.0163(5) 0.0179(6) -0.0001(5) 0.0025(5) -0.0023(5)
C2 0.0179(6) 0.0172(6) 0.0170(6) -0.0009(4) 0.0015(5) -0.0007(4)
C3 0.0177(6) 0.0163(5) 0.0184(6) -0.0007(4) 0.0019(5) -0.0017(4)
C4 0.0177(6) 0.0175(6) 0.0177(6) -0.0005(4) 0.0020(5) -0.0022(4)
C5 0.0185(6) 0.0188(6) 0.0169(6) 0.0006(5) 0.0025(5) -0.0010(5)
C6 0.0209(6) 0.0209(6) 0.0159(6) -0.0008(5) 0.0040(5) 0.0033(5)
C7 0.0269(7) 0.0283(7) 0.0221(7) 0.0029(5) 0.0031(5) -0.0038(5)
C8 0.0393(8) 0.0322(7) 0.0248(8) 0.0070(6) 0.0080(6) -0.0010(6)
C9 0.0380(8) 0.0404(8) 0.0150(7) 0.0045(6) 0.0024(6) 0.0076(7)
C10 0.0253(7) 0.0443(8) 0.0176(7) -0.0030(6) 0.0000(5) 0.0001(6)
C11 0.0234(7) 0.0304(7) 0.0185(6) 0.0002(5) 0.0037(5) -0.0017(5)
C12 0.0206(6) 0.0180(6) 0.0209(6) 0.0026(5) 0.0056(5) 0.0015(5)
C13 0.0220(7) 0.0276(7) 0.0249(7) 0.0029(5) 0.0038(5) -0.0024(5)
C14 0.0203(7) 0.0342(8) 0.0376(9) 0.0090(6) 0.0082(6) 0.0001(6)
C15 0.0303(8) 0.0310(8) 0.0381(9) 0.0054(6) 0.0194(7) 0.0062(6)
C16 0.0347(8) 0.0300(7) 0.0270(8) -0.0034(6) 0.0129(6) 0.0026(6)
C17 0.0222(6) 0.0264(7) 0.0239(7) -0.0019(5) 0.0055(5) -0.0003(5)
C18 0.0168(6) 0.0224(6) 0.0169(6) 0.0016(5) 0.0031(5) -0.0005(5)
C19 0.0226(7) 0.0291(7) 0.0242(7) -0.0051(6) 0.0005(5) 0.0011(5)
C20 0.0270(7) 0.0484(9) 0.0253(8) -0.0095(7) -0.0050(6) 0.0026(7)
C21 0.0260(8) 0.0526(10) 0.0288(8) 0.0047(7) -0.0048(6) 0.0114(7)
C22 0.0286(8) 0.0322(8) 0.0384(9) 0.0036(6) 0.0000(7) 0.0107(6)
C23 0.0230(7) 0.0238(7) 0.0281(7) -0.0019(5) 0.0011(6) 0.0015(5)
C24 0.0179(6) 0.0232(6) 0.0165(6) -0.0018(5) 0.0011(5) -0.0016(5)
C25 0.0312(7) 0.0283(7) 0.0207(7) 0.0020(5) 0.0058(6) 0.0028(6)
C26 0.0384(9) 0.0448(9) 0.0214(7) 0.0072(6) 0.0074(6) 0.0003(7)
C27 0.0417(9) 0.0631(11) 0.0199(8) -0.0029(7) 0.0111(7) 0.0079(8)
C28 0.0489(10) 0.0463(10) 0.0273(8) -0.0094(7) 0.0085(7) 0.0166(8)
C29 0.0365(8) 0.0279(7) 0.0215(7) -0.0035(6) 0.0034(6) 0.0063(6)
O1 0.0241(5) 0.0259(5) 0.0211(5) 0.0010(4) 0.0027(4) 0.0078(4)
O2 0.0426(7) 0.0311(6) 0.0448(7) 0.0162(5) 0.0069(5) 0.0028(5)
O3 0.0519(7) 0.0386(6) 0.0374(7) -0.0169(5) 0.0157(6) -0.0123(5)
Ru1 0.01583(6) 0.01681(6) 0.01556(6) -0.00049(4) 0.00200(4) -0.00068(4)

loop_
_atom_type_symbol
_atom_type_description
_atom_type_scat_dispersion_real
_atom_type_scat_dispersion_imag
_atom_type_scat_source
C C 0.0033 0.0016 'International Tables Vol C Tables 4.2.6.8 and 6.1.1.4'
H H 0.0000 0.0000 'International Tables Vol C Tables 4.2.6.8 and 6.1.1.4'
O O 0.0106 0.0060 'International Tables Vol C Tables 4.2.6.8 and 6.1.1.4'
Ru Ru -1.2594 0.8363 'International Tables Vol C Tables 4.2.6.8 and 6.1.1.4'
N N 0.0061 0.0033 'International Tables Vol C Tables 4.2.6.8 and 6.1.1.4'

loop_
_geom_angle_atom_site_label_1
_geom_angle_atom_site_label_2
_geom_angle_atom_site_label_3
_geom_angle
_geom_angle_site_symmetry_1
_geom_angle_site_symmetry_3
_geom_angle_publ_flag
O2 C30 Ru1 176.28(13) . . ?
O3 C31 Ru1 176.00(13) . . ?
O1 C1 C5 126.53(12) . . ?
O1 C1 C2 127.31(12) . . ?
C5 C1 C2 105.33(11) . . ?
O1 C1 Ru1 127.70(9) . . ?
C5 C1 Ru1 63.93(7) . . ?
C2 C1 Ru1 64.70(7) . . ?
C3 C2 C1 108.09(11) . . ?
C3 C2 C24 128.46(12) . . ?
C1 C2 C24 123.00(11) . . ?
C3 C2 Ru1 69.55(7) . . ?
C1 C2 Ru1 78.67(7) . . ?
C24 C2 Ru1 123.94(9) . . ?
C4 C3 C2 108.44(11) . . ?
C4 C3 C18 126.85(12) . . ?
C2 C3 C18 124.41(12) . . ?
C4 C3 Ru1 70.77(7) . . ?
C2 C3 Ru1 72.46(7) . . ?
C18 C3 Ru1 127.60(9) . . ?
C3 C4 C5 107.55(11) . . ?
C3 C4 C12 127.20(12) . . ?
C5 C4 C12 124.71(12) . . ?
C3 C4 Ru1 70.88(7) . . ?
C5 C4 Ru1 71.51(7) . . ?
C12 C4 Ru1 129.59(9) . . ?
C4 C5 C1 108.70(11) . . ?
C4 C5 C6 129.22(12) . . ?
C1 C5 C6 120.30(11) . . ?
C4 C5 Ru1 70.14(7) . . ?
C1 C5 Ru1 79.65(7) . . ?
C6 C5 Ru1 128.77(9) . . ?
C7 C6 C11 118.53(13) . . ?
C7 C6 C5 119.60(12) . . ?
C11 C6 C5 121.55(12) . . ?
C8 C7 C6 120.74(14) . . ?
C9 C8 C7 120.16(14) . . ?
C8 C9 C10 119.73(14) . . ?
C9 C10 C11 120.36(14) . . ?
C10 C11 C6 120.39(14) . . ?
C17 C12 C13 118.28(13) . . ?
C17 C12 C4 120.95(12) . . ?
C13 C12 C4 120.66(12) . . ?
C14 C13 C12 120.32(14) . . ?
C15 C14 C13 120.76(14) . . ?
C14 C15 C16 119.56(14) . . ?
C15 C16 C17 119.93(15) . . ?
C16 C17 C12 121.12(14) . . ?
C19 C18 C23 118.76(12) . . ?
C19 C18 C3 118.89(12) . . ?
C23 C18 C3 122.34(12) . . ?
C20 C19 C18 120.60(14) . . ?
C21 C20 C19 120.02(15) . . ?
C20 C21 C22 119.98(14) . . ?
C21 C22 C23 120.28(15) . . ?
C22 C23 C18 120.35(14) . . ?
C29 C24 C25 118.17(13) . . ?
C29 C24 C2 119.66(12) . . ?
C25 C24 C2 122.14(12) . . ?
C26 C25 C24 120.86(14) . . ?
C27 C26 C25 120.39(15) . . ?
C28 C27 C26 119.42(15) . . ?
C27 C28 C29 120.65(15) . . ?
C28 C29 C24 120.51(14) . . ?
C30 Ru1 C31 88.64(7) . . ?
C30 Ru1 N1 97.17(6) . . ?
C31 Ru1 N1 96.72(6) . . ?
C30 Ru1 C4 123.53(6) . . ?
C31 Ru1 C4 98.99(6) . . ?
N1 Ru1 C4 136.40(5) . . ?
C30 Ru1 C3 97.47(6) . . ?
C31 Ru1 C3 130.17(6) . . ?
N1 Ru1 C3 130.93(5) . . ?
C4 Ru1 C3 38.36(5) . . ?
C30 Ru1 C5 160.75(5) . . ?
C31 Ru1 C5 99.89(6) . . ?
N1 Ru1 C5 98.91(5) . . ?
C4 Ru1 C5 38.35(5) . . ?
C3 Ru1 C5 63.85(5) . . ?
C30 Ru1 C2 105.38(6) . . ?
C31 Ru1 C2 161.87(5) . . ?
N1 Ru1 C2 92.94(5) . . ?
C4 Ru1 C2 63.79(5) . . ?
C3 Ru1 C2 37.99(5) . . ?
C5 Ru1 C2 63.34(5) . . ?
C30 Ru1 C1 139.79(5) . . ?
C31 Ru1 C1 131.47(5) . . ?
N1 Ru1 C1 77.84(5) . . ?
C4 Ru1 C1 61.37(4) . . ?
C3 Ru1 C1 61.26(4) . . ?
C5 Ru1 C1 36.41(4) . . ?
C2 Ru1 C1 36.63(4) . . ?

loop_
_geom_bond_atom_site_label_1
_geom_bond_atom_site_label_2
_geom_bond_distance
_geom_bond_site_symmetry_2
_geom_bond_publ_flag
C30 O2 1.1391(18) . ?
C30 Ru1 1.8913(15) . ?
C31 O3 1.1352(18) . ?
C31 Ru1 1.8945(15) . ?
N1 Ru1 2.1553(13) . ?
C1 O1 1.2498(16) . ?
C1 C5 1.4633(18) . ?
C1 C2 1.4756(18) . ?
C1 Ru1 2.4250(14) . ?
C2 C3 1.4437(17) . ?
C2 C24 1.4838(18) . ?
C2 Ru1 2.2361(13) . ?
C3 C4 1.4433(18) . ?
C3 C18 1.4875(18) . ?
C3 Ru1 2.1974(13) . ?
C4 C5 1.4488(18) . ?
C4 C12 1.4836(18) . ?
C4 Ru1 2.1959(13) . ?
C5 C6 1.4828(18) . ?
C5 Ru1 2.2144(13) . ?
C6 C7 1.3927(19) . ?
C6 C11 1.3987(19) . ?
C7 C8 1.390(2) . ?
C8 C9 1.382(2) . ?
C9 C10 1.384(2) . ?
C10 C11 1.389(2) . ?
C12 C17 1.3946(19) . ?
C12 C13 1.3953(19) . ?
C13 C14 1.390(2) . ?
C14 C15 1.379(2) . ?
C15 C16 1.385(2) . ?
C16 C17 1.388(2) . ?
C18 C19 1.3911(19) . ?
C18 C23 1.3926(19) . ?
C19 C20 1.388(2) . ?
C20 C21 1.379(2) . ?
C21 C22 1.380(2) . ?
C22 C23 1.387(2) . ?
C24 C29 1.3909(19) . ?
C24 C25 1.396(2) . ?
C25 C26 1.385(2) . ?
C26 C27 1.380(3) . ?
C27 C28 1.377(3) . ?
C28 C29 1.391(2) . ?
